data_1573412
loop_
_publ_author_name
'Corner, Sophie C.'
'Blackmore, William J. A.'
'Gransbury, Gemma K.'
'Mattioni, Andrea'
'Whitehead, George F. S.'
'Chilton, Nicholas F.'
'Mills, David P.'

_publ_section_title
;
 A fluorobenzene-bound dysprosium half-sandwich dication single-molecule
 magnet
;
_journal_name_full 'Chemical Science'
_journal_paper_doi 10.1039/D4SC06661H
_journal_year 2024
_chemical_formula_moiety 'C40 H92 B8 Y4'
_chemical_formula_sum 'C40 H92 B8 Y4'
_chemical_formula_weight 1015.25
_chemical_name_systematic '[Y(Cp*)(BH4)2]'
_chemical_properties_physical Air-sensitive,Moisture-sensitive
_space_group_crystal_system monoclinic
_space_group_IT_number 14
_space_group_name_Hall '-P 2ybc'
_space_group_name_H-M_alt 'P 1 21/c 1'
_atom_sites_solution_hydrogens mixed
_atom_sites_solution_primary dual
_atom_sites_solution_secondary difmap
_audit_creation_date 2021-01-04
_audit_creation_method
;
Olex2 1.2
(compiled 2018.05.29 svn.r3508 for OlexSys, GUI svn.r5506)
;
_audit_update_record
;
2024-06-26 deposited with the CCDC.	2024-11-28 downloaded from the CCDC.
;
_cell_angle_alpha 90
_cell_angle_beta 90.7350(10)
_cell_angle_gamma 90
_cell_formula_units_Z 4
_cell_length_a 16.9654(2)
_cell_length_b 21.7125(2)
_cell_length_c 14.55590(10)
_cell_measurement_reflns_used 9618
_cell_measurement_temperature 99.97(12)
_cell_measurement_theta_max 75.7590
_cell_measurement_theta_min 4.4300
_cell_volume 5361.39(9)
_computing_cell_refinement 'CrysAlisPro 1.171.39.46 (Rigaku OD, 2018)'
_computing_data_collection 'CrysAlisPro 1.171.39.46 (Rigaku OD, 2018)'
_computing_data_reduction 'CrysAlisPro 1.171.39.46 (Rigaku OD, 2018)'
_computing_molecular_graphics 'Olex2 (Dolomanov et al., 2009)'
_computing_publication_material 'Olex2 (Dolomanov et al., 2009)'
_computing_structure_refinement 'ShelXL (Sheldrick, 2015)'
_computing_structure_solution 'ShelXT (Sheldrick, 2015)'
_diffrn_ambient_environment N~2~
_diffrn_ambient_temperature 99.97(12)
_diffrn_detector 'CCD plate'
_diffrn_measured_fraction_theta_full 0.997
_diffrn_measured_fraction_theta_max 0.966
_diffrn_measurement_details
;
List of Runs (angles in degrees, time in seconds):

  # Type    Start    End  Width  t~exp~   \w     \q     \k     \f   Frames
#--------------------------------------------------------------------------
  1  \w     95.00 132.00   1.00    1.00    --   44.80  60.00 -60.00   37
  2  \w    -44.00  79.00   1.00    1.00    --   44.80  60.00 -90.00  123
  3  \w     15.00 128.00   1.00    1.00    --   44.80  40.00 150.00  113
  4  \w    -45.00 -19.00   1.00    1.00    --   44.80  40.00 150.00   26
  5  \w    -28.00  -3.00   1.00    1.00    --   44.80  60.00 -60.00   25
  6  \w     20.00 197.00   1.00    2.00    --  108.20  20.00 150.00  177
  7  \w    155.00 198.00   1.00    2.00    --  108.20  50.00   0.00   43
  8  \w     64.00  91.00   1.00    2.00    --  108.20  50.00 -90.00   27
  9  \w    105.00 132.00   1.00    2.00    --  108.20  50.00   0.00   27
 10  \w     40.00 197.00   1.00    2.00    --  108.20  50.00 -30.00  157
 11  \w     78.00 124.00   1.00    2.00    --  108.20  50.00  30.00   46
 12  \w    116.00 195.00   1.00    2.00    --  108.20  50.00 -60.00   79
 13  \w     93.00 198.00   1.00    2.00    --  108.20  30.00   0.00  105
;
_diffrn_measurement_device 'four-circle diffractometer'
_diffrn_measurement_device_type 'XtaLAB AFC11 (RINC): quarter-chi single'
_diffrn_measurement_method '\w scans'
_diffrn_orient_matrix_type 'CrysAlisPro convention (1999,Acta A55,543-557)'
_diffrn_orient_matrix_UB_11 0.0385609000
_diffrn_orient_matrix_UB_12 0.0050236000
_diffrn_orient_matrix_UB_13 -0.0949807000
_diffrn_orient_matrix_UB_21 0.0793468000
_diffrn_orient_matrix_UB_22 0.0161839000
_diffrn_orient_matrix_UB_23 0.0465233000
_diffrn_orient_matrix_UB_31 0.0213834000
_diffrn_orient_matrix_UB_32 -0.0689354000
_diffrn_orient_matrix_UB_33 0.0040042000
_diffrn_radiation_monochromator mirror
_diffrn_radiation_probe x-ray
_diffrn_radiation_type CuK\a
_diffrn_radiation_wavelength 1.54184
_diffrn_reflns_av_R_equivalents 0.0358
_diffrn_reflns_av_unetI/netI 0.0444
_diffrn_reflns_Laue_measured_fraction_full 0.997
_diffrn_reflns_Laue_measured_fraction_max 0.966
_diffrn_reflns_limit_h_max 21
_diffrn_reflns_limit_h_min -19
_diffrn_reflns_limit_k_max 19
_diffrn_reflns_limit_k_min -25
_diffrn_reflns_limit_l_max 18
_diffrn_reflns_limit_l_min -18
_diffrn_reflns_number 33940
_diffrn_reflns_point_group_measured_fraction_full 0.997
_diffrn_reflns_point_group_measured_fraction_max 0.966
_diffrn_reflns_theta_full 67.684
_diffrn_reflns_theta_max 76.174
_diffrn_reflns_theta_min 2.605
_diffrn_source 'Rotating-anode X-ray tube (dual wavelength)'
_diffrn_source_type 'Rigaku (Cu) X-ray DW Source'
_exptl_absorpt_coefficient_mu 5.759
_exptl_absorpt_correction_T_max 1.000
_exptl_absorpt_correction_T_min 0.933
_exptl_absorpt_correction_type gaussian
_exptl_absorpt_process_details
;
CrysAlisPro 1.171.39.46 (Rigaku Oxford Diffraction, 2018)
Numerical absorption correction based on gaussian integration over
			a multifaceted crystal model
Empirical absorption correction using spherical harmonics,
 implemented in SCALE3 ABSPACK scaling algorithm.
;
_exptl_crystal_colour 'clear light colourless'
_exptl_crystal_colour_lustre clear
_exptl_crystal_colour_modifier light
_exptl_crystal_colour_primary colourless
_exptl_crystal_density_diffrn 1.258
_exptl_crystal_description irregular
_exptl_crystal_F_000 2112
_exptl_crystal_recrystallization_method 'Recrystallised from benzene at r.t.'
_exptl_crystal_size_max 0.067
_exptl_crystal_size_mid 0.055
_exptl_crystal_size_min 0.048
_refine_diff_density_max 0.466
_refine_diff_density_min -0.776
_refine_diff_density_rms 0.086
_refine_ls_extinction_method none
_refine_ls_goodness_of_fit_ref 1.041
_refine_ls_hydrogen_treatment mixed
_refine_ls_matrix_type full
_refine_ls_number_parameters 585
_refine_ls_number_reflns 10851
_refine_ls_number_restraints 1624
_refine_ls_restrained_S_all 0.983
_refine_ls_R_factor_all 0.0475
_refine_ls_R_factor_gt 0.0332
_refine_ls_shift/su_max 0.002
_refine_ls_shift/su_mean 0.000
_refine_ls_structure_factor_coef Fsqd
_refine_ls_weighting_details 'w=1/[\s^2^(Fo^2^)+(0.0393P)^2^+2.6355P] where P=(Fo^2^+2Fc^2^)/3'
_refine_ls_weighting_scheme calc
_refine_ls_wR_factor_gt 0.0852
_refine_ls_wR_factor_ref 0.0913
_reflns_Friedel_coverage 0.000
_reflns_number_gt 8342
_reflns_number_total 10851
_reflns_threshold_expression 'I > 2\s(I)'
_cod_data_source_file d4sc06661h2.cif
_cod_data_source_block ldpm174
_cod_depositor_comments
;
The following automatic conversions were performed:

data item '_atom_sites_solution_secondary' value 'diffmap' was
changed to 'difmap'.

Automatic conversion script
Id: cif_fix_values 8170 2020-07-09 18:12:32Z antanas 
;
_cod_database_code 1573412
_manchester_internal_diff_code ldpm174
_manchester_internal_coll_client IV-Y
_manchester_internal_coll_date 27/11/20
_manchester_internal_process_date 04/01/21
_manchester_internal_process_user SCC
_manchester_internal_solution_date 04/01/21
_manchester_internal_solution_user SCC
_manchester_internal_refinement_date 04/01/21
_manchester_internal_refinement_user SCC
_manchester_internal_validation_date 06/06/24
_manchester_internal_validation_user SCC
_shelx_shelxl_version_number 2018/3
_chemical_oxdiff_formula 'Y C H B'
_shelx_space_group_comment
;
The symmetry employed for this shelxl refinement is uniquely defined
by the following loop, which should always be used as a source of
symmetry information in preference to the above space-group names.
They are only intended as comments.
;
_reflns_odcompleteness_completeness 99.68
_reflns_odcompleteness_iscentric 1
_reflns_odcompleteness_theta 68.13
_olex2_refinement_description
;
1. Fixed Uiso
 At 1.5 times of:
  All B(H,H,H,H) groups, All C(H,H,H) groups
2. Restrained distances
 B1-H1B \\sim B1-H1C \\sim B1-H1A \\sim B1-H1D \\sim B2-H2A \\sim B2-H2B \\sim
B2-H2D \\sim B2-H2C \\sim B3-
 H3C \\sim B3-H3B \\sim B3-H3A \\sim B3-H3D \\sim B4-H4A \\sim B4-H4D \\sim
B4-H4C \\sim B4-H4B \\sim B5-H5C ~
 B5-H5B \\sim B5-H5A \\sim B5-H5D \\sim B6-H6E \\sim B6-H6D \\sim B6-H6F \\sim
B6-H6G \\sim B7-H7E \\sim B7-H7D
 \\sim B7-H7G \\sim B7-H7F \\sim B8-H8F \\sim B8-H8D \\sim B8-H8E \\sim B8-H8G
 with sigma of 0.02
 H1D-H1B \\sim H1D-H1C \\sim H1C-H1B \\sim H1C-H1A \\sim H1B-H1A \\sim H1D-H1A
\\sim H2D-H2A \\sim H2D-H2B
 \\sim H2D-H2C \\sim H2C-H2A \\sim H2C-H2B \\sim H2B-H2A \\sim H3D-H3A \\sim
H3D-H3B \\sim H3D-H3C \\sim H3B-
 H3A \\sim H3C-H3B \\sim H3C-H3A \\sim H4C-H4B \\sim H4D-H4B \\sim H4D-H4C
\\sim H4D-H4A \\sim H4B-H4A ~
 H4C-H4A \\sim H5D-H5C \\sim H5D-H5A \\sim H5D-H5B \\sim H5B-H5A \\sim H5C-H5B
\\sim H5C-H5A \\sim H6G-H6E
 \\sim H6G-H6D \\sim H6G-H6F \\sim H6F-H6D \\sim H6F-H6E \\sim H6E-H6D \\sim
H8G-H8D \\sim H8E-H8D \\sim H8F-
 H8D \\sim H8F-H8E \\sim H8G-H8E \\sim H8G-H8F \\sim H7F-H7E \\sim H7G-H7E
\\sim H7G-H7F \\sim H7G-H7D ~
 H7F-H7D \\sim H7E-H7D
 with sigma of 0.02
3.a Idealised Me refined as rotating group:
 C6(H6A,H6B,H6C), C7(H7A,H7B,H7C), C8(H8A,H8B,H8C), C9(H9A,H9B,H9C), C10(H10A,
 H10B,H10C), C16(H16A,H16B,H16C), C17(H17A,H17B,H17C), C18(H18A,H18B,H18C),
 C19(H19A,H19B,H19C), C20(H20A,H20B,H20C), C26(H26A,H26B,H26C), C27(H27A,H27B,
 H27C), C28(H28A,H28B,H28C), C29(H29A,H29B,H29C), C30(H30A,H30B,H30C), C36(H36A,
 H36B,H36C), C37(H37A,H37B,H37C), C38(H38A,H38B,H38C), C39(H39A,H39B,H39C),
 C40(H40A,H40B,H40C)
;
_olex2_date_sample_submission 2020-11-27
_olex2_exptl_crystal_mounting_method 'Mounted in fomblin'
_olex2_submission_original_sample_id ldpm174
_olex2_submission_special_instructions 'No special instructions were received'
_oxdiff_exptl_absorpt_empirical_details
;
Empirical correction (ABSPACK) includes:
- Absorption correction using spherical harmonics
- Frame scaling
;
_oxdiff_exptl_absorpt_empirical_full_max 1.151
_oxdiff_exptl_absorpt_empirical_full_min 0.807

loop_
_space_group_symop_operation_xyz
'x, y, z'
'-x, y+1/2, -z+1/2'
'-x, -y, -z'
'x, -y-1/2, z-1/2'

loop_
_atom_site_label
_atom_site_type_symbol
_atom_site_fract_x
_atom_site_fract_y
_atom_site_fract_z
_atom_site_U_iso_or_equiv
_atom_site_adp_type
_atom_site_occupancy
_atom_site_site_symmetry_order
_atom_site_calc_flag
_atom_site_refinement_flags_posn
_atom_site_refinement_flags_adp
_atom_site_refinement_flags_occupancy
_atom_site_disorder_assembly
_atom_site_disorder_group
Y1 Y 0.80899(2) 0.80919(2) 0.32055(2) 0.01759(7) Uani 1 1 d . . . . .
Y2 Y 0.55213(2) 0.68628(2) 0.31629(2) 0.01726(7) Uani 1 1 d . . . . .
Y3 Y 0.30652(2) 0.81706(2) 0.30010(2) 0.01742(7) Uani 1 1 d . . . . .
Y4 Y 0.06459(2) 0.68097(2) 0.30498(2) 0.01773(7) Uani 1 1 d . . . . .
C1 C 0.83427(18) 0.92516(13) 0.3414(2) 0.0233(6) Uani 1 1 d . . . . .
C2 C 0.75989(18) 0.92013(13) 0.2969(2) 0.0254(6) Uani 1 1 d . . . . .
C3 C 0.77229(18) 0.89689(13) 0.2074(2) 0.0243(6) Uani 1 1 d . . . . .
C4 C 0.85423(19) 0.88728(13) 0.1970(2) 0.0258(6) Uani 1 1 d . . . . .
C5 C 0.89257(17) 0.90446(13) 0.2804(2) 0.0227(6) Uani 1 1 d . . . . .
C6 C 0.8498(2) 0.95283(14) 0.4348(2) 0.0332(7) Uani 1 1 d . . . . .
H6A H 0.806545 0.943628 0.474424 0.050 Uiso 1 1 calc GR . . . .
H6B H 0.855217 0.996673 0.429097 0.050 Uiso 1 1 calc GR . . . .
H6C H 0.897462 0.935834 0.460383 0.050 Uiso 1 1 calc GR . . . .
C7 C 0.68185(19) 0.93957(15) 0.3367(3) 0.0370(8) Uani 1 1 d . . . . .
H7A H 0.639608 0.920577 0.302545 0.055 Uiso 1 1 calc GR . . . .
H7B H 0.676847 0.983541 0.333012 0.055 Uiso 1 1 calc GR . . . .
H7C H 0.679531 0.926923 0.399811 0.055 Uiso 1 1 calc GR . . . .
C8 C 0.7101(2) 0.88961(16) 0.1331(2) 0.0399(9) Uani 1 1 d . . . . .
H8A H 0.725234 0.857297 0.091923 0.060 Uiso 1 1 calc GR . . . .
H8B H 0.704843 0.927515 0.099617 0.060 Uiso 1 1 calc GR . . . .
H8C H 0.660612 0.879401 0.160529 0.060 Uiso 1 1 calc GR . . . .
C9 C 0.8936(2) 0.86649(16) 0.1090(2) 0.0391(8) Uani 1 1 d . . . . .
H9A H 0.944672 0.849843 0.123415 0.059 Uiso 1 1 calc GR . . . .
H9B H 0.899078 0.901041 0.068481 0.059 Uiso 1 1 calc GR . . . .
H9C H 0.861779 0.835454 0.079681 0.059 Uiso 1 1 calc GR . . . .
C10 C 0.97987(18) 0.90581(15) 0.2990(3) 0.0330(7) Uani 1 1 d . . . . .
H10A H 0.990609 0.890120 0.359508 0.050 Uiso 1 1 calc GR . . . .
H10B H 0.998608 0.947425 0.294777 0.050 Uiso 1 1 calc GR . . . .
H10C H 1.006180 0.880754 0.254504 0.050 Uiso 1 1 calc GR . . . .
C11 C 0.59943(19) 0.60582(13) 0.1971(2) 0.0242(6) Uani 1 1 d . . . . .
C12 C 0.51686(17) 0.59714(12) 0.20426(19) 0.0204(6) Uani 1 1 d . . . . .
C13 C 0.50153(17) 0.57539(12) 0.29451(19) 0.0202(6) Uani 1 1 d . . . . .
C14 C 0.57447(17) 0.57044(12) 0.3423(2) 0.0211(6) Uani 1 1 d . . . . .
C15 C 0.63494(18) 0.58914(13) 0.2830(2) 0.0228(6) Uani 1 1 d . . . . .
C16 C 0.6418(2) 0.62486(15) 0.1113(2) 0.0371(8) Uani 1 1 d . . . . .
H16A H 0.612073 0.656310 0.080101 0.056 Uiso 1 1 calc GR . . . .
H16B H 0.647416 0.589873 0.071599 0.056 Uiso 1 1 calc GR . . . .
H16C H 0.693049 0.640547 0.127575 0.056 Uiso 1 1 calc GR . . . .
C17 C 0.4575(2) 0.60382(15) 0.1269(2) 0.0348(8) Uani 1 1 d . . . . .
H17A H 0.407706 0.616334 0.151344 0.052 Uiso 1 1 calc GR . . . .
H17B H 0.451467 0.565065 0.095877 0.052 Uiso 1 1 calc GR . . . .
H17C H 0.475543 0.634313 0.084317 0.052 Uiso 1 1 calc GR . . . .
C18 C 0.42222(17) 0.55740(14) 0.3312(2) 0.0287(6) Uani 1 1 d . . . . .
H18A H 0.419372 0.568595 0.394916 0.043 Uiso 1 1 calc GR . . . .
H18B H 0.415190 0.513715 0.325039 0.043 Uiso 1 1 calc GR . . . .
H18C H 0.381523 0.578408 0.297194 0.043 Uiso 1 1 calc GR . . . .
C19 C 0.5862(2) 0.54363(14) 0.4371(2) 0.0301(7) Uani 1 1 d . . . . .
H19A H 0.634160 0.559321 0.463706 0.045 Uiso 1 1 calc GR . . . .
H19B H 0.589200 0.499569 0.432875 0.045 Uiso 1 1 calc GR . . . .
H19C H 0.542555 0.554917 0.474932 0.045 Uiso 1 1 calc GR . . . .
C20 C 0.72174(18) 0.58712(15) 0.3052(3) 0.0343(7) Uani 1 1 d . . . . .
H20A H 0.749436 0.613535 0.263674 0.051 Uiso 1 1 calc GR . . . .
H20B H 0.740603 0.545673 0.298846 0.051 Uiso 1 1 calc GR . . . .
H20C H 0.730592 0.600876 0.367125 0.051 Uiso 1 1 calc GR . . . .
C21 C 0.28604(18) 0.93390(12) 0.2999(2) 0.0238(6) Uani 1 1 d . . . . .
C22 C 0.25780(17) 0.91375(12) 0.2122(2) 0.0209(6) Uani 1 1 d . . . . .
C23 C 0.32310(16) 0.89254(12) 0.16174(19) 0.0188(5) Uani 1 1 d . . . . .
C24 C 0.39186(17) 0.89970(12) 0.2174(2) 0.0216(6) Uani 1 1 d . . . . .
C25 C 0.36902(18) 0.92502(13) 0.3021(2) 0.0239(6) Uani 1 1 d . . . . .
C26 C 0.2377(2) 0.96313(15) 0.3743(3) 0.0395(8) Uani 1 1 d . . . . .
H26A H 0.185378 0.946367 0.372597 0.059 Uiso 1 1 calc GR . . . .
H26B H 0.235338 1.006827 0.364649 0.059 Uiso 1 1 calc GR . . . .
H26C H 0.261729 0.954801 0.433094 0.059 Uiso 1 1 calc GR . . . .
C27 C 0.17529(18) 0.92076(15) 0.1745(3) 0.0330(7) Uani 1 1 d . . . . .
H27A H 0.160897 0.884421 0.140682 0.050 Uiso 1 1 calc GR . . . .
H27B H 0.172903 0.955885 0.134531 0.050 Uiso 1 1 calc GR . . . .
H27C H 0.139440 0.926436 0.224302 0.050 Uiso 1 1 calc GR . . . .
C28 C 0.3202(2) 0.87013(14) 0.0633(2) 0.0296(7) Uani 1 1 d . . . . .
H28A H 0.363700 0.842880 0.052816 0.044 Uiso 1 1 calc GR . . . .
H28B H 0.323411 0.904725 0.022481 0.044 Uiso 1 1 calc GR . . . .
H28C H 0.271579 0.848570 0.052263 0.044 Uiso 1 1 calc GR . . . .
C29 C 0.47525(18) 0.88938(15) 0.1872(3) 0.0325(7) Uani 1 1 d . . . . .
H29A H 0.507371 0.878239 0.239391 0.049 Uiso 1 1 calc GR . . . .
H29B H 0.495297 0.926497 0.160346 0.049 Uiso 1 1 calc GR . . . .
H29C H 0.476332 0.856803 0.142655 0.049 Uiso 1 1 calc GR . . . .
C30 C 0.4245(2) 0.94474(15) 0.3783(2) 0.0374(8) Uani 1 1 d . . . . .
H30A H 0.395948 0.948060 0.434638 0.056 Uiso 1 1 calc GR . . . .
H30B H 0.447071 0.983967 0.363426 0.056 Uiso 1 1 calc GR . . . .
H30C H 0.465679 0.914757 0.385410 0.056 Uiso 1 1 calc GR . . . .
C31 C 0.07253(17) 0.60769(12) 0.1634(2) 0.0215(6) Uani 1 1 d . . . . .
C32 C 0.00999(17) 0.58548(12) 0.2174(2) 0.0205(6) Uani 1 1 d . . . . .
C33 C 0.04289(18) 0.56414(12) 0.30207(19) 0.0220(6) Uani 1 1 d . . . . .
C34 C 0.12536(18) 0.57278(12) 0.2991(2) 0.0234(6) Uani 1 1 d . . . . .
C35 C 0.14397(17) 0.59943(13) 0.2133(2) 0.0232(6) Uani 1 1 d . . . . .
C36 C 0.0650(2) 0.63109(14) 0.0657(2) 0.0330(7) Uani 1 1 d . . . . .
H36A H 0.015139 0.651432 0.057646 0.049 Uiso 1 1 calc GR . . . .
H36B H 0.068210 0.597064 0.023843 0.049 Uiso 1 1 calc GR . . . .
H36C H 0.106842 0.659633 0.053771 0.049 Uiso 1 1 calc GR . . . .
C37 C -0.07443(18) 0.57936(16) 0.1862(3) 0.0344(7) Uani 1 1 d . . . . .
H37A H -0.107656 0.575703 0.238777 0.052 Uiso 1 1 calc GR . . . .
H37B H -0.080116 0.543340 0.148421 0.052 Uiso 1 1 calc GR . . . .
H37C H -0.089444 0.615143 0.151369 0.052 Uiso 1 1 calc GR . . . .
C38 C -0.0016(2) 0.53355(15) 0.3789(2) 0.0375(8) Uani 1 1 d . . . . .
H38A H 0.025188 0.541147 0.436323 0.056 Uiso 1 1 calc GR . . . .
H38B H -0.004216 0.489984 0.368057 0.056 Uiso 1 1 calc GR . . . .
H38C H -0.054009 0.550084 0.381266 0.056 Uiso 1 1 calc GR . . . .
C39 C 0.1848(2) 0.55189(15) 0.3712(2) 0.0368(8) Uani 1 1 d . . . . .
H39A H 0.229526 0.578966 0.371010 0.055 Uiso 1 1 calc GR . . . .
H39B H 0.201592 0.510688 0.357684 0.055 Uiso 1 1 calc GR . . . .
H39C H 0.160925 0.552769 0.430649 0.055 Uiso 1 1 calc GR . . . .
C40 C 0.22558(19) 0.61107(16) 0.1773(3) 0.0356(8) Uani 1 1 d . . . . .
H40A H 0.223562 0.643711 0.132837 0.053 Uiso 1 1 calc GR . . . .
H40B H 0.245081 0.574291 0.148895 0.053 Uiso 1 1 calc GR . . . .
H40C H 0.260034 0.622624 0.227208 0.053 Uiso 1 1 calc GR . . . .
B1 B 0.8113(3) 0.78747(17) 0.4864(3) 0.0337(8) Uani 1 1 d D . . . .
H1A H 0.8017(18) 0.7434(9) 0.4499(19) 0.051 Uiso 1 1 d D . . . .
H1B H 0.7640(14) 0.8207(11) 0.466(2) 0.051 Uiso 1 1 d D . . . .
H1C H 0.8693(11) 0.8075(13) 0.465(2) 0.051 Uiso 1 1 d D . . . .
H1D H 0.8121(18) 0.7810(14) 0.5615(10) 0.051 Uiso 1 1 d D . . . .
B2 B 0.6746(2) 0.75836(16) 0.2640(3) 0.0266(7) Uani 1 1 d D . . . .
H2A H 0.6750(17) 0.8005(9) 0.3071(18) 0.040 Uiso 1 1 d D . . . .
H2B H 0.7245(13) 0.7599(13) 0.2157(16) 0.040 Uiso 1 1 d D . . . .
H2C H 0.6184(11) 0.7548(13) 0.2247(18) 0.040 Uiso 1 1 d D . . . .
H2D H 0.6812(17) 0.7175(10) 0.3096(17) 0.040 Uiso 1 1 d D . . . .
B3 B 0.5506(2) 0.71493(17) 0.4797(3) 0.0332(8) Uani 1 1 d D . . . .
H3A H 0.5449(18) 0.7583(9) 0.4397(19) 0.050 Uiso 1 1 d D . . . .
H3B H 0.6052(12) 0.6904(12) 0.458(2) 0.050 Uiso 1 1 d D . . . .
H3C H 0.4991(13) 0.6846(11) 0.463(2) 0.050 Uiso 1 1 d D . . . .
H3D H 0.5526(18) 0.7243(14) 0.5542(10) 0.050 Uiso 1 1 d D . . . .
B4 B 0.4237(2) 0.73945(16) 0.2508(3) 0.0259(7) Uani 1 1 d D . . . .
H4A H 0.4747(13) 0.7322(13) 0.2050(17) 0.039 Uiso 1 1 d D . . . .
H4B H 0.4153(17) 0.6983(9) 0.2946(18) 0.039 Uiso 1 1 d D . . . .
H4C H 0.3699(12) 0.7481(13) 0.2084(17) 0.039 Uiso 1 1 d D . . . .
H4D H 0.4351(17) 0.7805(10) 0.2952(17) 0.039 Uiso 1 1 d D . . . .
B5 B 0.3070(3) 0.79560(18) 0.4659(3) 0.0347(8) Uani 1 1 d D . . . .
H5A H 0.3009(18) 0.7523(10) 0.4259(19) 0.052 Uiso 1 1 d D . . . .
H5B H 0.3615(12) 0.8201(12) 0.442(2) 0.052 Uiso 1 1 d D . . . .
H5C H 0.2558(13) 0.8263(12) 0.447(2) 0.052 Uiso 1 1 d D . . . .
H5D H 0.3101(19) 0.7878(14) 0.5397(10) 0.052 Uiso 1 1 d D . . . .
B6 B 0.1746(2) 0.76310(16) 0.2460(3) 0.0287(8) Uani 1 1 d D . . . .
H6D H 0.1712(18) 0.8051(9) 0.2896(18) 0.043 Uiso 1 1 d D . . . .
H6E H 0.2205(14) 0.7694(14) 0.1933(16) 0.043 Uiso 1 1 d D . . . .
H6F H 0.1897(17) 0.7230(10) 0.2900(17) 0.043 Uiso 1 1 d D . . . .
H6G H 0.1167(11) 0.7552(14) 0.2114(19) 0.043 Uiso 1 1 d D . . . .
B7 B 0.0747(3) 0.69855(18) 0.4722(3) 0.0365(9) Uani 1 1 d D . . . .
H7D H 0.1315(12) 0.6782(13) 0.449(2) 0.055 Uiso 1 1 d D . . . .
H7E H 0.0635(18) 0.7420(10) 0.433(2) 0.055 Uiso 1 1 d D . . . .
H7F H 0.0264(14) 0.6652(12) 0.453(2) 0.055 Uiso 1 1 d D . . . .
H7G H 0.0758(19) 0.7067(15) 0.5461(10) 0.055 Uiso 1 1 d D . . . .
B8 B -0.0741(2) 0.73147(16) 0.2642(3) 0.0286(7) Uani 1 1 d D . . . .
H8D H -0.1342(10) 0.7342(13) 0.2345(19) 0.043 Uiso 1 1 d D . . . .
H8E H -0.0615(17) 0.7733(10) 0.3065(18) 0.043 Uiso 1 1 d D . . . .
H8F H -0.0698(18) 0.6903(10) 0.3102(18) 0.043 Uiso 1 1 d D . . . .
H8G H -0.0297(14) 0.7276(14) 0.2096(16) 0.043 Uiso 1 1 d D . . . .

loop_
_atom_site_aniso_label
_atom_site_aniso_U_11
_atom_site_aniso_U_22
_atom_site_aniso_U_33
_atom_site_aniso_U_23
_atom_site_aniso_U_13
_atom_site_aniso_U_12
Y1 0.01771(12) 0.01652(12) 0.01850(12) 0.00120(8) -0.00078(9) 0.00150(8)
Y2 0.01804(13) 0.01509(12) 0.01866(12) -0.00030(8) 0.00010(9) -0.00002(8)
Y3 0.01863(12) 0.01451(12) 0.01912(12) 0.00096(8) 0.00021(9) 0.00076(8)
Y4 0.01777(12) 0.01574(12) 0.01961(12) -0.00073(8) -0.00201(9) -0.00068(8)
C1 0.0292(16) 0.0205(13) 0.0200(14) 0.0041(10) -0.0044(12) -0.0010(11)
C2 0.0245(16) 0.0207(14) 0.0308(16) 0.0035(11) -0.0042(13) 0.0025(11)
C3 0.0290(16) 0.0200(14) 0.0237(14) 0.0046(11) -0.0087(13) -0.0050(11)
C4 0.0331(17) 0.0226(14) 0.0217(14) -0.0005(11) 0.0010(13) -0.0059(12)
C5 0.0217(15) 0.0237(14) 0.0227(14) 0.0027(11) -0.0004(12) -0.0021(11)
C6 0.047(2) 0.0242(15) 0.0280(16) -0.0050(12) -0.0020(15) -0.0012(13)
C7 0.0268(17) 0.0300(17) 0.054(2) 0.0034(15) 0.0032(16) 0.0089(13)
C8 0.049(2) 0.0321(17) 0.0382(19) 0.0118(14) -0.0244(17) -0.0096(15)
C9 0.055(2) 0.0377(18) 0.0250(16) -0.0011(13) 0.0143(16) -0.0120(16)
C10 0.0228(16) 0.0344(17) 0.0418(19) 0.0012(14) -0.0031(14) -0.0077(13)
C11 0.0303(16) 0.0180(13) 0.0245(15) -0.0015(11) 0.0040(13) 0.0041(11)
C12 0.0255(15) 0.0175(13) 0.0179(13) -0.0020(10) -0.0040(11) 0.0032(10)
C13 0.0222(14) 0.0180(13) 0.0204(13) 0.0007(10) -0.0035(11) -0.0003(10)
C14 0.0215(14) 0.0172(13) 0.0244(14) -0.0002(10) -0.0053(11) -0.0007(10)
C15 0.0214(15) 0.0202(13) 0.0268(15) -0.0013(11) 0.0004(12) 0.0020(10)
C16 0.049(2) 0.0301(17) 0.0322(17) -0.0018(13) 0.0189(16) 0.0028(14)
C17 0.043(2) 0.0300(16) 0.0306(17) -0.0036(13) -0.0155(15) 0.0076(14)
C18 0.0226(15) 0.0225(14) 0.0407(17) 0.0001(12) -0.0018(13) -0.0039(11)
C19 0.0414(19) 0.0246(15) 0.0242(15) 0.0021(12) -0.0086(14) -0.0018(13)
C20 0.0203(16) 0.0299(16) 0.053(2) -0.0047(14) -0.0045(15) 0.0049(12)
C21 0.0281(16) 0.0162(13) 0.0271(15) 0.0010(11) 0.0025(12) 0.0017(11)
C22 0.0195(14) 0.0168(13) 0.0262(14) 0.0046(10) -0.0031(12) 0.0014(10)
C23 0.0190(14) 0.0183(12) 0.0192(13) 0.0014(10) -0.0007(11) 0.0001(10)
C24 0.0190(14) 0.0180(13) 0.0278(15) 0.0026(11) -0.0031(12) -0.0012(10)
C25 0.0271(16) 0.0178(13) 0.0266(15) 0.0023(11) -0.0076(13) -0.0003(11)
C26 0.053(2) 0.0275(17) 0.0388(19) -0.0020(14) 0.0129(17) 0.0124(15)
C27 0.0212(16) 0.0337(17) 0.0441(19) 0.0092(14) -0.0063(14) 0.0025(12)
C28 0.0362(18) 0.0303(16) 0.0223(15) 0.0003(12) -0.0011(13) -0.0051(13)
C29 0.0189(15) 0.0323(16) 0.047(2) 0.0110(14) 0.0028(14) -0.0004(12)
C30 0.051(2) 0.0268(16) 0.0335(17) 0.0028(13) -0.0191(16) -0.0093(14)
C31 0.0243(15) 0.0183(13) 0.0219(14) 0.0005(10) -0.0015(12) 0.0005(10)
C32 0.0190(14) 0.0188(13) 0.0237(14) -0.0054(10) -0.0032(11) -0.0024(10)
C33 0.0280(16) 0.0172(13) 0.0208(14) -0.0011(10) -0.0012(12) -0.0037(11)
C34 0.0257(15) 0.0168(13) 0.0274(15) -0.0033(11) -0.0072(12) -0.0001(11)
C35 0.0175(14) 0.0230(14) 0.0291(15) -0.0027(11) -0.0001(12) -0.0015(10)
C36 0.045(2) 0.0280(16) 0.0254(16) 0.0028(12) -0.0024(14) 0.0041(14)
C37 0.0185(15) 0.0375(17) 0.047(2) -0.0095(15) -0.0068(14) -0.0023(13)
C38 0.052(2) 0.0301(17) 0.0300(17) 0.0030(13) 0.0064(16) -0.0142(15)
C39 0.042(2) 0.0285(16) 0.0399(19) -0.0045(14) -0.0197(16) 0.0097(14)
C40 0.0200(16) 0.0358(17) 0.051(2) -0.0076(15) 0.0064(15) 0.0001(13)
B1 0.043(2) 0.033(2) 0.0246(17) 0.0051(14) -0.0023(16) 0.0055(16)
B2 0.0202(17) 0.0238(16) 0.0357(19) -0.0015(14) -0.0013(14) -0.0019(12)
B3 0.043(2) 0.0311(19) 0.0258(17) -0.0050(14) 0.0037(16) -0.0047(15)
B4 0.0199(16) 0.0245(16) 0.0334(19) 0.0011(13) 0.0019(14) 0.0045(12)
B5 0.051(2) 0.0279(18) 0.0252(17) 0.0012(15) 0.0039(17) -0.0004(17)
B6 0.0220(17) 0.0247(17) 0.039(2) 0.0033(14) -0.0008(15) -0.0037(13)
B7 0.051(2) 0.0333(19) 0.0253(18) -0.0053(15) -0.0041(17) 0.0003(18)
B8 0.0218(17) 0.0277(18) 0.0362(19) -0.0026(14) -0.0015(15) 0.0032(13)

loop_
_atom_type_symbol
_atom_type_description
_atom_type_scat_dispersion_real
_atom_type_scat_dispersion_imag
_atom_type_scat_source
C C 0.0181 0.0091 'International Tables Vol C Tables 4.2.6.8 and 6.1.1.4'
H H 0.0000 0.0000 'International Tables Vol C Tables 4.2.6.8 and 6.1.1.4'
B B 0.0090 0.0039 'International Tables Vol C Tables 4.2.6.8 and 6.1.1.4'
Y Y -0.2670 2.0244 'International Tables Vol C Tables 4.2.6.8 and 6.1.1.4'

loop_
_exptl_crystal_face_index_h
_exptl_crystal_face_index_k
_exptl_crystal_face_index_l
_exptl_crystal_face_perp_dist
8 -2 6 0.0308
-8 2 -6 0.0308
7 6 6 0.0297
-7 -6 -6 0.0297
2 14 -2 0.0241
-2 -14 2 0.0241
10 -3 -3 0.0274
-10 3 3 0.0274
1 -6 9 0.0241
-1 6 -9 0.0241
1 7 8 0.0355
-1 -7 -8 0.0355

loop_
_geom_angle_atom_site_label_1
_geom_angle_atom_site_label_2
_geom_angle_atom_site_label_3
_geom_angle
_geom_angle_site_symmetry_1
_geom_angle_site_symmetry_3
_geom_angle_publ_flag
C1 Y1 C3 52.64(9) . . ?
C1 Y1 C4 52.52(9) . . ?
C1 Y1 C5 31.79(10) . . ?
C1 Y1 H1A 120.5(4) . . ?
C1 Y1 H1B 80.8(7) . . ?
C1 Y1 H1C 80.7(7) . . ?
C1 Y1 B2 125.81(10) . . ?
C1 Y1 H2A 104.8(5) . . ?
C1 Y1 H2B 128.7(7) . . ?
C1 Y1 B8 121.24(11) . 1_655 ?
C2 Y1 C1 31.94(10) . . ?
C2 Y1 C3 31.86(10) . . ?
C2 Y1 C4 52.65(10) . . ?
C2 Y1 C5 52.86(9) . . ?
C2 Y1 H1A 130.7(5) . . ?
C2 Y1 H1B 84.8(5) . . ?
C2 Y1 H1C 105.9(7) . . ?
C2 Y1 B2 94.17(10) . . ?
C2 Y1 H2A 75.3(6) . . ?
C2 Y1 H2B 98.4(7) . . ?
C2 Y1 B8 140.57(11) . 1_655 ?
C3 Y1 C4 31.70(10) . . ?
C3 Y1 H1A 159.3(7) . . ?
C3 Y1 H1B 115.5(4) . . ?
C3 Y1 H1C 133.3(7) . . ?
C3 Y1 B2 84.84(10) . . ?
C3 Y1 H2A 77.0(7) . . ?
C3 Y1 H2B 77.3(7) . . ?
C3 Y1 B8 115.60(11) . 1_655 ?
C4 Y1 H1A 164.6(7) . . ?
C4 Y1 H1B 132.8(6) . . ?
C4 Y1 H1C 120.4(5) . . ?
C4 Y1 B2 108.51(11) . . ?
C4 Y1 H2A 107.3(7) . . ?
C4 Y1 H2B 91.8(6) . . ?
C4 Y1 B8 88.48(11) . 1_655 ?
C5 Y1 C3 52.72(9) . . ?
C5 Y1 C4 31.85(9) . . ?
C5 Y1 H1A 134.3(5) . . ?
C5 Y1 H1B 108.4(8) . . ?
C5 Y1 H1C 88.9(5) . . ?
C5 Y1 B2 137.38(10) . . ?
C5 Y1 H2A 126.5(6) . . ?
C5 Y1 H2B 123.6(6) . . ?
C5 Y1 B8 91.38(10) . 1_655 ?
B1 Y1 C1 94.10(11) . . ?
B1 Y1 C2 108.19(12) . . ?
B1 Y1 C3 140.04(11) . . ?
B1 Y1 C4 143.55(12) . . ?
B1 Y1 C5 111.98(12) . . ?
B1 Y1 H1A 26.4(3) . . ?
B1 Y1 H1B 26.9(4) . . ?
B1 Y1 H1C 27.0(4) . . ?
B1 Y1 B2 103.15(13) . . ?
B1 Y1 H2A 94.1(7) . . ?
B1 Y1 H2B 123.7(5) . . ?
B1 Y1 B8 99.96(12) . 1_655 ?
H1A Y1 H1B 45.9(6) . . ?
H1A Y1 H1C 45.5(5) . . ?
H1A Y1 H2A 87.5(10) . . ?
H1A Y1 H2B 101.8(8) . . ?
H1B Y1 H1C 46.3(6) . . ?
H1B Y1 H2A 75.2(9) . . ?
H1B Y1 H2B 116.6(8) . . ?
H1C Y1 H2A 120.1(8) . . ?
H1C Y1 H2B 147.3(8) . . ?
B2 Y1 H1A 86.7(6) . . ?
B2 Y1 H1B 92.1(7) . . ?
B2 Y1 H1C 129.8(4) . . ?
B2 Y1 H2A 24.5(3) . . ?
B2 Y1 H2B 24.6(3) . . ?
B2 Y1 B8 105.87(11) . 1_655 ?
H2A Y1 H2B 46.1(5) . . ?
B8 Y1 H1A 84.9(6) 1_655 . ?
B8 Y1 H1B 126.8(4) 1_655 . ?
B8 Y1 H1C 87.1(7) 1_655 . ?
B8 Y1 H2A 130.3(4) 1_655 . ?
B8 Y1 H2B 87.9(5) 1_655 . ?
C11 Y2 B2 87.50(10) . . ?
C11 Y2 H2C 83.7(7) . . ?
C11 Y2 H2D 82.4(7) . . ?
C11 Y2 H3A 164.4(7) . . ?
C11 Y2 H3B 121.2(4) . . ?
C11 Y2 H3C 136.8(6) . . ?
C11 Y2 B4 108.31(11) . . ?
C11 Y2 H4A 90.0(5) . . ?
C11 Y2 H4B 107.3(7) . . ?
C12 Y2 C11 31.71(9) . . ?
C12 Y2 B2 115.12(10) . . ?
C12 Y2 H2C 103.2(6) . . ?
C12 Y2 H2D 113.9(7) . . ?
C12 Y2 H3A 161.4(7) . . ?
C12 Y2 H3B 134.0(7) . . ?
C12 Y2 H3C 118.4(4) . . ?
C12 Y2 B4 85.20(10) . . ?
C12 Y2 H4A 75.8(7) . . ?
C12 Y2 H4B 77.3(7) . . ?
C13 Y2 C11 52.69(9) . . ?
C13 Y2 C12 31.95(9) . . ?
C13 Y2 C15 52.75(9) . . ?
C13 Y2 B2 139.38(10) . . ?
C13 Y2 H2C 134.3(7) . . ?
C13 Y2 H2D 126.0(6) . . ?
C13 Y2 H3A 133.3(5) . . ?
C13 Y2 H3B 106.2(7) . . ?
C13 Y2 H3C 88.1(5) . . ?
C13 Y2 B4 95.29(10) . . ?
C13 Y2 H4A 97.6(7) . . ?
C13 Y2 H4B 76.2(5) . . ?
C14 Y2 C11 52.71(9) . . ?
C14 Y2 C12 52.81(8) . . ?
C14 Y2 C13 31.95(9) . . ?
C14 Y2 C15 31.73(9) . . ?
C14 Y2 B2 119.52(10) . . ?
C14 Y2 H2C 130.2(7) . . ?
C14 Y2 H2D 99.0(5) . . ?
C14 Y2 H3A 122.6(4) . . ?
C14 Y2 H3B 81.2(6) . . ?
C14 Y2 H3C 84.7(7) . . ?
C14 Y2 B4 127.01(10) . . ?
C14 Y2 H4A 127.6(7) . . ?
C14 Y2 H4B 105.8(5) . . ?
C15 Y2 C11 32.00(9) . . ?
C15 Y2 C12 52.77(9) . . ?
C15 Y2 B2 89.88(10) . . ?
C15 Y2 H2C 98.5(7) . . ?
C15 Y2 H2D 73.2(6) . . ?
C15 Y2 H3A 135.2(6) . . ?
C15 Y2 H3B 89.6(5) . . ?
C15 Y2 H3C 112.1(7) . . ?
C15 Y2 B4 137.67(10) . . ?
C15 Y2 H4A 121.9(6) . . ?
C15 Y2 H4B 127.1(6) . . ?
B2 Y2 H2C 23.7(4) . . ?
B2 Y2 H2D 23.8(4) . . ?
B2 Y2 H3A 83.1(6) . . ?
B2 Y2 H3B 86.3(7) . . ?
B2 Y2 H3C 124.8(4) . . ?
B2 Y2 H4A 89.2(6) . . ?
B2 Y2 H4B 130.9(3) . . ?
H2C Y2 H2D 46.5(5) . . ?
H2C Y2 H3A 92.4(8) . . ?
H2C Y2 H3B 108.4(8) . . ?
H2C Y2 H3C 137.6(9) . . ?
H2C Y2 H4A 65.8(7) . . ?
H2C Y2 H4B 109.8(5) . . ?
H2D Y2 H3A 84.1(10) . . ?
H2D Y2 H3B 69.9(9) . . ?
H2D Y2 H3C 115.0(8) . . ?
H2D Y2 H4A 112.3(6) . . ?
H2D Y2 H4B 154.3(6) . . ?
B3 Y2 C11 145.46(12) . . ?
B3 Y2 C12 142.28(11) . . ?
B3 Y2 C13 110.37(11) . . ?
B3 Y2 C14 96.21(11) . . ?
B3 Y2 C15 113.60(12) . . ?
B3 Y2 B2 98.19(12) . . ?
B3 Y2 H2C 114.1(6) . . ?
B3 Y2 H2D 89.3(7) . . ?
B3 Y2 H3A 26.4(3) . . ?
B3 Y2 H3B 26.9(4) . . ?
B3 Y2 H3C 26.8(4) . . ?
B3 Y2 B4 102.75(13) . . ?
B3 Y2 H4A 124.0(5) . . ?
B3 Y2 H4B 94.5(7) . . ?
H3A Y2 H3B 45.9(6) . . ?
H3A Y2 H3C 45.2(5) . . ?
H3A Y2 H4A 102.3(7) . . ?
H3A Y2 H4B 88.2(10) . . ?
H3B Y2 H3C 46.4(6) . . ?
H3B Y2 H4A 148.2(8) . . ?
H3B Y2 H4B 120.1(8) . . ?
H3C Y2 H4A 115.4(7) . . ?
H3C Y2 H4B 74.5(8) . . ?
B4 Y2 B2 106.16(11) . . ?
B4 Y2 H2C 85.1(5) . . ?
B4 Y2 H2D 129.8(4) . . ?
B4 Y2 H3A 86.3(6) . . ?
B4 Y2 H3B 129.5(4) . . ?
B4 Y2 H3C 90.7(7) . . ?
B4 Y2 H4A 24.8(3) . . ?
B4 Y2 H4B 24.8(3) . . ?
H4A Y2 H4B 45.9(5) . . ?
C21 Y3 C22 32.15(9) . . ?
C21 Y3 C23 52.69(9) . . ?
C21 Y3 C24 52.72(9) . . ?
C21 Y3 C25 32.14(10) . . ?
C21 Y3 B4 135.70(10) . . ?
C21 Y3 H4C 135.5(7) . . ?
C21 Y3 H4D 117.8(5) . . ?
C21 Y3 H5A 126.6(4) . . ?
C21 Y3 H5B 91.5(7) . . ?
C21 Y3 H5C 82.2(6) . . ?
C21 Y3 B6 108.97(10) . . ?
C21 Y3 H6D 88.7(5) . . ?
C21 Y3 H6E 110.6(7) . . ?
C22 Y3 C23 31.53(9) . . ?
C22 Y3 C24 52.40(9) . . ?
C22 Y3 B4 127.16(10) . . ?
C22 Y3 H4C 113.1(6) . . ?
C22 Y3 H4D 123.8(7) . . ?
C22 Y3 H5A 150.3(6) . . ?
C22 Y3 H5B 123.6(7) . . ?
C22 Y3 H5C 105.4(5) . . ?
C22 Y3 B6 87.04(10) . . ?
C22 Y3 H6D 75.4(7) . . ?
C22 Y3 H6E 80.7(7) . . ?
C23 Y3 B4 95.69(10) . . ?
C23 Y3 H4C 84.5(7) . . ?
C23 Y3 H4D 94.6(7) . . ?
C23 Y3 H5A 175.9(7) . . ?
C23 Y3 H5B 129.7(5) . . ?
C23 Y3 H5C 134.4(5) . . ?
C23 Y3 B6 98.49(10) . . ?
C23 Y3 H6D 97.8(7) . . ?
C23 Y3 H6E 80.7(6) . . ?
C24 Y3 C23 31.54(9) . . ?
C24 Y3 B4 83.80(10) . . ?
C24 Y3 H4C 85.0(7) . . ?
C24 Y3 H4D 72.2(7) . . ?
C24 Y3 H5A 144.4(7) . . ?
C24 Y3 H5B 100.2(4) . . ?
C24 Y3 H5C 125.4(7) . . ?
C24 Y3 B6 129.89(10) . . ?
C24 Y3 H6D 127.1(7) . . ?
C24 Y3 H6E 109.9(5) . . ?
C25 Y3 C22 52.81(9) . . ?
C25 Y3 C23 52.35(9) . . ?
C25 Y3 C24 31.54(9) . . ?
C25 Y3 B4 105.42(10) . . ?
C25 Y3 H4C 114.0(7) . . ?
C25 Y3 H4D 85.7(5) . . ?
C25 Y3 H5A 124.5(5) . . ?
C25 Y3 H5B 78.3(6) . . ?
C25 Y3 H5C 93.9(7) . . ?
C25 Y3 B6 139.12(10) . . ?
C25 Y3 H6D 120.8(5) . . ?
C25 Y3 H6E 131.2(6) . . ?
B4 Y3 H4C 23.8(4) . . ?
B4 Y3 H4D 24.1(3) . . ?
B4 Y3 H5A 82.5(7) . . ?
B4 Y3 H5B 88.0(7) . . ?
B4 Y3 H5C 125.4(4) . . ?
B4 Y3 H6D 130.0(4) . . ?
B4 Y3 H6E 90.1(6) . . ?
H4C Y3 H4D 46.3(5) . . ?
H4C Y3 H5A 95.1(8) . . ?
H4C Y3 H5B 111.2(8) . . ?
H4C Y3 H5C 141.0(8) . . ?
H4C Y3 H6D 111.2(6) . . ?
H4C Y3 H6E 67.6(7) . . ?
H4D Y3 H5A 82.2(10) . . ?
H4D Y3 H5B 70.2(9) . . ?
H4D Y3 H5C 114.6(7) . . ?
H4D Y3 H6D 153.0(6) . . ?
H4D Y3 H6E 113.8(6) . . ?
B5 Y3 C21 100.83(11) . . ?
B5 Y3 C22 129.50(11) . . ?
B5 Y3 C23 151.19(11) . . ?
B5 Y3 C24 126.06(12) . . ?
B5 Y3 C25 99.53(11) . . ?
B5 Y3 B4 98.58(13) . . ?
B5 Y3 H4C 117.0(6) . . ?
B5 Y3 H4D 88.5(7) . . ?
B5 Y3 H5A 26.7(4) . . ?
B5 Y3 H5B 27.2(4) . . ?
B5 Y3 H5C 27.0(4) . . ?
B5 Y3 B6 101.59(13) . . ?
B5 Y3 H6D 92.0(7) . . ?
B5 Y3 H6E 123.9(5) . . ?
H5A Y3 H5B 46.7(6) . . ?
H5A Y3 H5C 45.9(6) . . ?
H5A Y3 H6D 86.1(11) . . ?
H5A Y3 H6E 102.9(7) . . ?
H5B Y3 H5C 46.2(6) . . ?
H5B Y3 H6D 117.5(8) . . ?
H5B Y3 H6E 149.5(7) . . ?
H5C Y3 H6D 72.1(9) . . ?
H5C Y3 H6E 114.3(7) . . ?
B6 Y3 B4 105.50(11) . . ?
B6 Y3 H4C 86.5(5) . . ?
B6 Y3 H4D 129.2(4) . . ?
B6 Y3 H5A 85.6(7) . . ?
B6 Y3 H5B 128.7(4) . . ?
B6 Y3 H5C 89.5(7) . . ?
B6 Y3 H6D 24.9(3) . . ?
B6 Y3 H6E 24.8(3) . . ?
H6D Y3 H6E 45.7(5) . . ?
C31 Y4 B6 96.18(10) . . ?
C31 Y4 H6F 96.2(7) . . ?
C31 Y4 H6G 86.3(7) . . ?
C31 Y4 H7D 130.8(5) . . ?
C31 Y4 H7E 176.6(6) . . ?
C31 Y4 H7F 132.3(5) . . ?
C31 Y4 B8 97.47(10) . . ?
C31 Y4 H8F 98.1(8) . . ?
C31 Y4 H8G 80.6(6) . . ?
C32 Y4 C31 31.49(9) . . ?
C32 Y4 C35 52.36(9) . . ?
C32 Y4 B6 127.46(11) . . ?
C32 Y4 H6F 126.0(7) . . ?
C32 Y4 H6G 114.0(6) . . ?
C32 Y4 H7D 125.3(7) . . ?
C32 Y4 H7E 148.8(7) . . ?
C32 Y4 H7F 103.9(4) . . ?
C32 Y4 B8 84.87(10) . . ?
C32 Y4 H8F 74.8(7) . . ?
C32 Y4 H8G 79.4(7) . . ?
C33 Y4 C31 52.57(9) . . ?
C33 Y4 C32 32.02(9) . . ?
C33 Y4 C34 31.97(9) . . ?
C33 Y4 C35 52.66(9) . . ?
C33 Y4 B6 137.76(11) . . ?
C33 Y4 H6F 121.2(6) . . ?
C33 Y4 H6G 137.9(7) . . ?
C33 Y4 H7D 93.3(7) . . ?
C33 Y4 H7E 125.6(4) . . ?
C33 Y4 H7F 80.0(6) . . ?
C33 Y4 B8 106.15(10) . . ?
C33 Y4 H8F 86.9(5) . . ?
C33 Y4 H8G 108.8(7) . . ?
C34 Y4 C31 52.47(9) . . ?
C34 Y4 C32 52.73(9) . . ?
C34 Y4 C35 31.77(10) . . ?
C34 Y4 B6 108.12(11) . . ?
C34 Y4 H6F 89.3(5) . . ?
C34 Y4 H6G 117.7(7) . . ?
C34 Y4 H7D 79.5(6) . . ?
C34 Y4 H7E 124.3(4) . . ?
C34 Y4 H7F 90.8(8) . . ?
C34 Y4 B8 136.49(10) . . ?
C34 Y4 H8F 118.8(6) . . ?
C34 Y4 H8G 130.5(7) . . ?
C35 Y4 C31 31.55(9) . . ?
C35 Y4 B6 85.57(10) . . ?
C35 Y4 H6F 74.9(7) . . ?
C35 Y4 H6G 88.2(8) . . ?
C35 Y4 H7D 101.0(4) . . ?
C35 Y4 H7E 145.2(7) . . ?
C35 Y4 H7F 122.5(8) . . ?
C35 Y4 B8 128.99(10) . . ?
C35 Y4 H8F 126.8(7) . . ?
C35 Y4 H8G 110.2(5) . . ?
B6 Y4 H6F 23.7(4) . . ?
B6 Y4 H6G 23.6(4) . . ?
B6 Y4 H7D 88.4(7) . . ?
B6 Y4 H7E 83.8(7) . . ?
B6 Y4 H7F 126.7(4) . . ?
B6 Y4 H8F 129.6(4) . . ?
B6 Y4 H8G 89.8(6) . . ?
H6F Y4 H6G 46.3(5) . . ?
H6F Y4 H7D 70.4(8) . . ?
H6F Y4 H7E 82.3(11) . . ?
H6F Y4 H7F 114.7(7) . . ?
H6F Y4 H8F 151.5(7) . . ?
H6F Y4 H8G 113.2(6) . . ?
H6G Y4 H7D 111.0(8) . . ?
H6G Y4 H7E 94.9(8) . . ?
H6G Y4 H7F 141.3(9) . . ?
H6G Y4 H8F 110.4(6) . . ?
H6G Y4 H8G 67.0(7) . . ?
B7 Y4 C31 150.46(11) . . ?
B7 Y4 C32 128.86(12) . . ?
B7 Y4 C33 100.23(11) . . ?
B7 Y4 C34 98.71(12) . . ?
B7 Y4 C35 125.51(12) . . ?
B7 Y4 B6 99.79(13) . . ?
B7 Y4 H6F 88.8(7) . . ?
B7 Y4 H6G 117.0(6) . . ?
B7 Y4 H7D 26.6(4) . . ?
B7 Y4 H7E 26.7(4) . . ?
B7 Y4 H7F 27.0(4) . . ?
B7 Y4 B8 101.92(13) . . ?
B7 Y4 H8F 90.6(7) . . ?
B7 Y4 H8G 123.9(5) . . ?
H7D Y4 H7E 45.8(6) . . ?
H7D Y4 H7F 45.7(6) . . ?
H7D Y4 H8F 116.1(7) . . ?
H7D Y4 H8G 148.5(8) . . ?
H7E Y4 H7F 46.5(6) . . ?
H7E Y4 H8F 84.5(11) . . ?
H7E Y4 H8G 102.8(8) . . ?
H7F Y4 H8F 71.8(9) . . ?
H7F Y4 H8G 115.2(8) . . ?
B8 Y4 B6 105.53(11) . . ?
B8 Y4 H6F 128.7(4) . . ?
B8 Y4 H6G 85.7(5) . . ?
B8 Y4 H7D 128.4(4) . . ?
B8 Y4 H7E 85.8(7) . . ?
B8 Y4 H7F 90.7(7) . . ?
B8 Y4 H8F 24.7(4) . . ?
B8 Y4 H8G 24.5(3) . . ?
H8F Y4 H8G 46.1(5) . . ?
C2 C1 Y1 73.99(16) . . ?
C2 C1 C6 126.0(3) . . ?
C5 C1 Y1 74.41(16) . . ?
C5 C1 C2 108.4(3) . . ?
C5 C1 C6 125.4(3) . . ?
C6 C1 Y1 121.59(19) . . ?
C1 C2 Y1 74.07(16) . . ?
C1 C2 C3 107.8(3) . . ?
C1 C2 C7 125.7(3) . . ?
C3 C2 Y1 74.78(17) . . ?
C3 C2 C7 126.4(3) . . ?
C7 C2 Y1 119.6(2) . . ?
C2 C3 Y1 73.36(16) . . ?
C2 C3 C8 125.9(3) . . ?
C4 C3 Y1 74.39(17) . . ?
C4 C3 C2 108.0(3) . . ?
C4 C3 C8 125.9(3) . . ?
C8 C3 Y1 122.62(19) . . ?
C3 C4 Y1 73.91(17) . . ?
C3 C4 C5 108.0(3) . . ?
C3 C4 C9 125.2(3) . . ?
C5 C4 Y1 73.47(17) . . ?
C5 C4 C9 126.7(3) . . ?
C9 C4 Y1 121.8(2) . . ?
C1 C5 Y1 73.80(16) . . ?
C1 C5 C4 107.7(3) . . ?
C1 C5 C10 125.3(3) . . ?
C4 C5 Y1 74.68(17) . . ?
C4 C5 C10 126.8(3) . . ?
C10 C5 Y1 121.2(2) . . ?
C1 C6 H6A 109.5 . . ?
C1 C6 H6B 109.5 . . ?
C1 C6 H6C 109.5 . . ?
H6A C6 H6B 109.5 . . ?
H6A C6 H6C 109.5 . . ?
H6B C6 H6C 109.5 . . ?
C2 C7 H7A 109.5 . . ?
C2 C7 H7B 109.5 . . ?
C2 C7 H7C 109.5 . . ?
H7A C7 H7B 109.5 . . ?
H7A C7 H7C 109.5 . . ?
H7B C7 H7C 109.5 . . ?
C3 C8 H8A 109.5 . . ?
C3 C8 H8B 109.5 . . ?
C3 C8 H8C 109.5 . . ?
H8A C8 H8B 109.5 . . ?
H8A C8 H8C 109.5 . . ?
H8B C8 H8C 109.5 . . ?
C4 C9 H9A 109.5 . . ?
C4 C9 H9B 109.5 . . ?
C4 C9 H9C 109.5 . . ?
H9A C9 H9B 109.5 . . ?
H9A C9 H9C 109.5 . . ?
H9B C9 H9C 109.5 . . ?
C5 C10 H10A 109.5 . . ?
C5 C10 H10B 109.5 . . ?
C5 C10 H10C 109.5 . . ?
H10A C10 H10B 109.5 . . ?
H10A C10 H10C 109.5 . . ?
H10B C10 H10C 109.5 . . ?
C12 C11 Y2 74.10(16) . . ?
C12 C11 C15 107.9(3) . . ?
C12 C11 C16 125.5(3) . . ?
C15 C11 Y2 73.48(16) . . ?
C15 C11 C16 126.5(3) . . ?
C16 C11 Y2 121.60(19) . . ?
C11 C12 Y2 74.19(16) . . ?
C11 C12 C13 107.7(2) . . ?
C11 C12 C17 125.6(3) . . ?
C13 C12 Y2 73.20(15) . . ?
C13 C12 C17 126.4(3) . . ?
C17 C12 Y2 122.93(19) . . ?
C12 C13 Y2 74.86(16) . . ?
C12 C13 C18 126.1(3) . . ?
C14 C13 Y2 73.89(15) . . ?
C14 C13 C12 108.1(3) . . ?
C14 C13 C18 125.8(3) . . ?
C18 C13 Y2 119.80(19) . . ?
C13 C14 Y2 74.16(15) . . ?
C13 C14 C19 125.6(3) . . ?
C15 C14 Y2 74.63(16) . . ?
C15 C14 C13 108.4(3) . . ?
C15 C14 C19 125.7(3) . . ?
C19 C14 Y2 122.01(19) . . ?
C11 C15 Y2 74.52(16) . . ?
C11 C15 C20 126.6(3) . . ?
C14 C15 Y2 73.64(16) . . ?
C14 C15 C11 107.9(3) . . ?
C14 C15 C20 125.3(3) . . ?
C20 C15 Y2 121.12(19) . . ?
C11 C16 H16A 109.5 . . ?
C11 C16 H16B 109.5 . . ?
C11 C16 H16C 109.5 . . ?
H16A C16 H16B 109.5 . . ?
H16A C16 H16C 109.5 . . ?
H16B C16 H16C 109.5 . . ?
C12 C17 H17A 109.5 . . ?
C12 C17 H17B 109.5 . . ?
C12 C17 H17C 109.5 . . ?
H17A C17 H17B 109.5 . . ?
H17A C17 H17C 109.5 . . ?
H17B C17 H17C 109.5 . . ?
C13 C18 H18A 109.5 . . ?
C13 C18 H18B 109.5 . . ?
C13 C18 H18C 109.5 . . ?
H18A C18 H18B 109.5 . . ?
H18A C18 H18C 109.5 . . ?
H18B C18 H18C 109.5 . . ?
C14 C19 H19A 109.5 . . ?
C14 C19 H19B 109.5 . . ?
C14 C19 H19C 109.5 . . ?
H19A C19 H19B 109.5 . . ?
H19A C19 H19C 109.5 . . ?
H19B C19 H19C 109.5 . . ?
C15 C20 H20A 109.5 . . ?
C15 C20 H20B 109.5 . . ?
C15 C20 H20C 109.5 . . ?
H20A C20 H20B 109.5 . . ?
H20A C20 H20C 109.5 . . ?
H20B C20 H20C 109.5 . . ?
C22 C21 Y3 75.00(15) . . ?
C22 C21 C26 126.4(3) . . ?
C25 C21 Y3 74.40(16) . . ?
C25 C21 C22 107.5(3) . . ?
C25 C21 C26 126.1(3) . . ?
C26 C21 Y3 119.4(2) . . ?
C21 C22 Y3 72.85(15) . . ?
C21 C22 C27 126.5(3) . . ?
C23 C22 Y3 75.25(15) . . ?
C23 C22 C21 108.0(3) . . ?
C23 C22 C27 125.1(3) . . ?
C27 C22 Y3 123.50(19) . . ?
C22 C23 Y3 73.22(15) . . ?
C22 C23 C24 108.1(3) . . ?
C22 C23 C28 125.5(3) . . ?
C24 C23 Y3 74.04(16) . . ?
C24 C23 C28 126.3(3) . . ?
C28 C23 Y3 121.67(18) . . ?
C23 C24 Y3 74.41(16) . . ?
C23 C24 C29 125.9(3) . . ?
C25 C24 Y3 72.78(17) . . ?
C25 C24 C23 108.0(3) . . ?
C25 C24 C29 125.7(3) . . ?
C29 C24 Y3 124.18(19) . . ?
C21 C25 Y3 73.47(16) . . ?
C21 C25 C30 125.9(3) . . ?
C24 C25 Y3 75.68(16) . . ?
C24 C25 C21 108.5(3) . . ?
C24 C25 C30 125.4(3) . . ?
C30 C25 Y3 121.4(2) . . ?
C21 C26 H26A 109.5 . . ?
C21 C26 H26B 109.5 . . ?
C21 C26 H26C 109.5 . . ?
H26A C26 H26B 109.5 . . ?
H26A C26 H26C 109.5 . . ?
H26B C26 H26C 109.5 . . ?
C22 C27 H27A 109.5 . . ?
C22 C27 H27B 109.5 . . ?
C22 C27 H27C 109.5 . . ?
H27A C27 H27B 109.5 . . ?
H27A C27 H27C 109.5 . . ?
H27B C27 H27C 109.5 . . ?
C23 C28 H28A 109.5 . . ?
C23 C28 H28B 109.5 . . ?
C23 C28 H28C 109.5 . . ?
H28A C28 H28B 109.5 . . ?
H28A C28 H28C 109.5 . . ?
H28B C28 H28C 109.5 . . ?
C24 C29 H29A 109.5 . . ?
C24 C29 H29B 109.5 . . ?
C24 C29 H29C 109.5 . . ?
H29A C29 H29B 109.5 . . ?
H29A C29 H29C 109.5 . . ?
H29B C29 H29C 109.5 . . ?
C25 C30 H30A 109.5 . . ?
C25 C30 H30B 109.5 . . ?
C25 C30 H30C 109.5 . . ?
H30A C30 H30B 109.5 . . ?
H30A C30 H30C 109.5 . . ?
H30B C30 H30C 109.5 . . ?
C32 C31 Y4 73.87(16) . . ?
C32 C31 C35 108.4(3) . . ?
C32 C31 C36 125.6(3) . . ?
C35 C31 Y4 74.00(17) . . ?
C35 C31 C36 125.9(3) . . ?
C36 C31 Y4 122.18(19) . . ?
C31 C32 Y4 74.64(16) . . ?
C31 C32 C33 107.7(2) . . ?
C31 C32 C37 125.6(3) . . ?
C33 C32 Y4 72.63(15) . . ?
C33 C32 C37 126.5(3) . . ?
C37 C32 Y4 123.4(2) . . ?
C32 C33 Y4 75.34(15) . . ?
C32 C33 C38 126.2(3) . . ?
C34 C33 Y4 74.16(16) . . ?
C34 C33 C32 107.9(3) . . ?
C34 C33 C38 125.8(3) . . ?
C38 C33 Y4 119.7(2) . . ?
C33 C34 Y4 73.87(16) . . ?
C33 C34 C35 108.3(3) . . ?
C33 C34 C39 126.1(3) . . ?
C35 C34 Y4 75.50(16) . . ?
C35 C34 C39 125.4(3) . . ?
C39 C34 Y4 120.99(19) . . ?
C31 C35 Y4 74.45(17) . . ?
C31 C35 C40 125.7(3) . . ?
C34 C35 Y4 72.73(17) . . ?
C34 C35 C31 107.8(3) . . ?
C34 C35 C40 126.3(3) . . ?
C40 C35 Y4 123.2(2) . . ?
C31 C36 H36A 109.5 . . ?
C31 C36 H36B 109.5 . . ?
C31 C36 H36C 109.5 . . ?
H36A C36 H36B 109.5 . . ?
H36A C36 H36C 109.5 . . ?
H36B C36 H36C 109.5 . . ?
C32 C37 H37A 109.5 . . ?
C32 C37 H37B 109.5 . . ?
C32 C37 H37C 109.5 . . ?
H37A C37 H37B 109.5 . . ?
H37A C37 H37C 109.5 . . ?
H37B C37 H37C 109.5 . . ?
C33 C38 H38A 109.5 . . ?
C33 C38 H38B 109.5 . . ?
C33 C38 H38C 109.5 . . ?
H38A C38 H38B 109.5 . . ?
H38A C38 H38C 109.5 . . ?
H38B C38 H38C 109.5 . . ?
C34 C39 H39A 109.5 . . ?
C34 C39 H39B 109.5 . . ?
C34 C39 H39C 109.5 . . ?
H39A C39 H39B 109.5 . . ?
H39A C39 H39C 109.5 . . ?
H39B C39 H39C 109.5 . . ?
C35 C40 H40A 109.5 . . ?
C35 C40 H40B 109.5 . . ?
C35 C40 H40C 109.5 . . ?
H40A C40 H40B 109.5 . . ?
H40A C40 H40C 109.5 . . ?
H40B C40 H40C 109.5 . . ?
Y1 B1 H1A 72.2(16) . . ?
Y1 B1 H1B 67.3(16) . . ?
Y1 B1 H1C 69.9(16) . . ?
Y1 B1 H1D 176.3(16) . . ?
H1A B1 H1B 109.3(14) . . ?
H1A B1 H1C 109.1(14) . . ?
H1A B1 H1D 111.4(14) . . ?
H1B B1 H1C 107.9(13) . . ?
H1B B1 H1D 110.1(14) . . ?
H1C B1 H1D 109.0(14) . . ?
Y1 B2 Y2 144.06(15) . . ?
Y1 B2 H2A 58.9(15) . . ?
Y1 B2 H2B 61.6(15) . . ?
Y1 B2 H2C 156.8(15) . . ?
Y1 B2 H2D 93.9(15) . . ?
Y2 B2 H2A 108.4(15) . . ?
Y2 B2 H2B 142.0(15) . . ?
Y2 B2 H2C 56.5(15) . . ?
Y2 B2 H2D 56.2(15) . . ?
H2A B2 H2B 109.6(13) . . ?
H2A B2 H2C 110.3(13) . . ?
H2A B2 H2D 108.8(13) . . ?
H2B B2 H2C 109.5(13) . . ?
H2B B2 H2D 109.4(13) . . ?
H2C B2 H2D 109.3(13) . . ?
Y2 B3 H3A 73.1(16) . . ?
Y2 B3 H3B 65.8(16) . . ?
Y2 B3 H3C 70.1(16) . . ?
Y2 B3 H3D 175.3(16) . . ?
H3A B3 H3B 109.0(14) . . ?
H3A B3 H3C 108.8(14) . . ?
H3A B3 H3D 111.2(14) . . ?
H3B B3 H3C 107.9(13) . . ?
H3B B3 H3D 110.3(14) . . ?
H3C B3 H3D 109.6(14) . . ?
Y2 B4 Y3 141.52(15) . . ?
Y2 B4 H4A 60.5(15) . . ?
Y2 B4 H4B 63.3(15) . . ?
Y2 B4 H4C 160.9(15) . . ?
Y2 B4 H4D 90.2(15) . . ?
Y3 B4 H4A 145.9(15) . . ?
Y3 B4 H4B 104.4(15) . . ?
Y3 B4 H4C 56.1(15) . . ?
Y3 B4 H4D 58.1(15) . . ?
H4A B4 H4B 109.8(13) . . ?
H4A B4 H4C 109.4(13) . . ?
H4A B4 H4D 109.3(13) . . ?
H4B B4 H4C 110.1(13) . . ?
H4B B4 H4D 109.4(13) . . ?
H4C B4 H4D 108.8(13) . . ?
Y3 B5 H5A 69.3(16) . . ?
Y3 B5 H5B 66.3(17) . . ?
Y3 B5 H5C 70.2(17) . . ?
Y3 B5 H5D 176.7(17) . . ?
H5A B5 H5B 108.1(14) . . ?
H5A B5 H5C 108.1(14) . . ?
H5A B5 H5D 112.9(14) . . ?
H5B B5 H5C 106.3(13) . . ?
H5B B5 H5D 110.5(14) . . ?
H5C B5 H5D 110.8(14) . . ?
Y3 B6 Y4 141.05(16) . . ?
Y3 B6 H6D 61.0(16) . . ?
Y3 B6 H6E 63.3(16) . . ?
Y3 B6 H6F 89.3(15) . . ?
Y3 B6 H6G 161.0(15) . . ?
Y4 B6 H6D 108.4(16) . . ?
Y4 B6 H6E 142.0(16) . . ?
Y4 B6 H6F 57.2(15) . . ?
Y4 B6 H6G 55.8(15) . . ?
H6D B6 H6E 109.6(13) . . ?
H6D B6 H6F 109.1(13) . . ?
H6D B6 H6G 109.4(13) . . ?
H6E B6 H6F 109.7(13) . . ?
H6E B6 H6G 109.3(13) . . ?
H6F B6 H6G 109.7(13) . . ?
Y4 B7 H7D 71.7(17) . . ?
Y4 B7 H7E 67.8(17) . . ?
Y4 B7 H7F 67.5(17) . . ?
Y4 B7 H7G 176.9(17) . . ?
H7D B7 H7E 108.7(14) . . ?
H7D B7 H7F 107.4(13) . . ?
H7D B7 H7G 111.3(14) . . ?
H7E B7 H7F 107.5(14) . . ?
H7E B7 H7G 111.3(14) . . ?
H7F B7 H7G 110.5(14) . . ?
Y1 B8 H8D 54.2(15) 1_455 . ?
Y1 B8 H8E 57.9(15) 1_455 . ?
Y1 B8 H8F 110.8(16) 1_455 . ?
Y1 B8 H8G 140.0(16) 1_455 . ?
Y4 B8 Y1 146.17(16) . 1_455 ?
Y4 B8 H8D 157.1(15) . . ?
Y4 B8 H8E 92.8(15) . . ?
Y4 B8 H8F 59.1(15) . . ?
Y4 B8 H8G 61.2(16) . . ?
H8D B8 H8E 110.0(13) . . ?
H8D B8 H8F 109.3(13) . . ?
H8D B8 H8G 110.9(14) . . ?
H8E B8 H8F 108.1(13) . . ?
H8E B8 H8G 109.3(13) . . ?
H8F B8 H8G 109.2(13) . . ?

loop_
_geom_bond_atom_site_label_1
_geom_bond_atom_site_label_2
_geom_bond_distance
_geom_bond_site_symmetry_2
_geom_bond_publ_flag
Y1 C1 2.571(3) . ?
Y1 C2 2.570(3) . ?
Y1 C3 2.589(3) . ?
Y1 C4 2.595(3) . ?
Y1 C5 2.579(3) . ?
Y1 B1 2.459(4) . ?
Y1 H1A 2.37(3) . ?
Y1 H1B 2.28(3) . ?
Y1 H1C 2.33(3) . ?
Y1 B2 2.653(3) . ?
Y1 H2A 2.29(3) . ?
Y1 H2B 2.34(3) . ?
Y1 B8 2.737(4) 1_655 ?
Y2 C11 2.597(3) . ?
Y2 C12 2.596(3) . ?
Y2 C13 2.575(3) . ?
Y2 C14 2.571(3) . ?
Y2 C15 2.584(3) . ?
Y2 B2 2.718(4) . ?
Y2 H2C 2.30(3) . ?
Y2 H2D 2.29(3) . ?
Y2 B3 2.459(4) . ?
Y2 H3A 2.39(3) . ?
Y2 H3B 2.25(3) . ?
Y2 H3C 2.33(3) . ?
Y2 B4 2.634(3) . ?
Y2 H4A 2.30(3) . ?
Y2 H4B 2.35(3) . ?
Y3 C21 2.561(3) . ?
Y3 C22 2.589(3) . ?
Y3 C23 2.615(3) . ?
Y3 C24 2.610(3) . ?
Y3 C25 2.573(3) . ?
Y3 B4 2.710(3) . ?
Y3 H4C 2.28(3) . ?
Y3 H4D 2.32(3) . ?
Y3 B5 2.458(4) . ?
Y3 H5A 2.31(3) . ?
Y3 H5B 2.25(3) . ?
Y3 H5C 2.33(3) . ?
Y3 B6 2.638(4) . ?
Y3 H6D 2.31(3) . ?
Y3 H6E 2.36(3) . ?
Y4 C31 2.608(3) . ?
Y4 C32 2.599(3) . ?
Y4 C33 2.564(3) . ?
Y4 C34 2.567(3) . ?
Y4 C35 2.603(3) . ?
Y4 B6 2.728(4) . ?
Y4 H6F 2.32(3) . ?
Y4 H6G 2.30(3) . ?
Y4 B7 2.468(4) . ?
Y4 H7D 2.37(3) . ?
Y4 H7E 2.29(3) . ?
Y4 H7F 2.29(3) . ?
Y4 B8 2.657(4) . ?
Y4 H8F 2.29(3) . ?
Y4 H8G 2.33(3) . ?
C1 C2 1.415(4) . ?
C1 C5 1.411(4) . ?
C1 C6 1.507(4) . ?
C2 C3 1.416(4) . ?
C2 C7 1.512(4) . ?
C3 C4 1.416(4) . ?
C3 C8 1.509(4) . ?
C4 C5 1.420(4) . ?
C4 C9 1.520(4) . ?
C5 C10 1.503(4) . ?
C6 H6A 0.9600 . ?
C6 H6B 0.9600 . ?
C6 H6C 0.9600 . ?
C7 H7A 0.9600 . ?
C7 H7B 0.9600 . ?
C7 H7C 0.9600 . ?
C8 H8A 0.9600 . ?
C8 H8B 0.9600 . ?
C8 H8C 0.9600 . ?
C9 H9A 0.9600 . ?
C9 H9B 0.9600 . ?
C9 H9C 0.9600 . ?
C10 H10A 0.9600 . ?
C10 H10B 0.9600 . ?
C10 H10C 0.9600 . ?
C11 C12 1.419(4) . ?
C11 C15 1.428(4) . ?
C11 C16 1.507(4) . ?
C12 C13 1.423(4) . ?
C12 C17 1.508(4) . ?
C13 C14 1.416(4) . ?
C13 C18 1.506(4) . ?
C14 C15 1.409(4) . ?
C14 C19 1.507(4) . ?
C15 C20 1.504(4) . ?
C16 H16A 0.9600 . ?
C16 H16B 0.9600 . ?
C16 H16C 0.9600 . ?
C17 H17A 0.9600 . ?
C17 H17B 0.9600 . ?
C17 H17C 0.9600 . ?
C18 H18A 0.9600 . ?
C18 H18B 0.9600 . ?
C18 H18C 0.9600 . ?
C19 H19A 0.9600 . ?
C19 H19B 0.9600 . ?
C19 H19C 0.9600 . ?
C20 H20A 0.9600 . ?
C20 H20B 0.9600 . ?
C20 H20C 0.9600 . ?
C21 C22 1.426(4) . ?
C21 C25 1.421(4) . ?
C21 C26 1.507(4) . ?
C22 C23 1.414(4) . ?
C22 C27 1.505(4) . ?
C23 C24 1.420(4) . ?
C23 C28 1.513(4) . ?
C24 C25 1.409(4) . ?
C24 C29 1.503(4) . ?
C25 C30 1.507(4) . ?
C26 H26A 0.9600 . ?
C26 H26B 0.9600 . ?
C26 H26C 0.9600 . ?
C27 H27A 0.9600 . ?
C27 H27B 0.9600 . ?
C27 H27C 0.9600 . ?
C28 H28A 0.9600 . ?
C28 H28B 0.9600 . ?
C28 H28C 0.9600 . ?
C29 H29A 0.9600 . ?
C29 H29B 0.9600 . ?
C29 H29C 0.9600 . ?
C30 H30A 0.9600 . ?
C30 H30B 0.9600 . ?
C30 H30C 0.9600 . ?
C31 C32 1.413(4) . ?
C31 C35 1.417(4) . ?
C31 C36 1.513(4) . ?
C32 C33 1.424(4) . ?
C32 C37 1.503(4) . ?
C33 C34 1.413(4) . ?
C33 C38 1.511(4) . ?
C34 C35 1.416(4) . ?
C34 C39 1.516(4) . ?
C35 C40 1.508(4) . ?
C36 H36A 0.9600 . ?
C36 H36B 0.9600 . ?
C36 H36C 0.9600 . ?
C37 H37A 0.9600 . ?
C37 H37B 0.9600 . ?
C37 H37C 0.9600 . ?
C38 H38A 0.9600 . ?
C38 H38B 0.9600 . ?
C38 H38C 0.9600 . ?
C39 H39A 0.9600 . ?
C39 H39B 0.9600 . ?
C39 H39C 0.9600 . ?
C40 H40A 0.9600 . ?
C40 H40B 0.9600 . ?
C40 H40C 0.9600 . ?
B1 H1A 1.105(14) . ?
B1 H1B 1.117(14) . ?
B1 H1C 1.123(14) . ?
B1 H1D 1.102(14) . ?
B2 H2A 1.109(13) . ?
B2 H2B 1.107(14) . ?
B2 H2C 1.110(14) . ?
B2 H2D 1.113(14) . ?
B3 H3A 1.110(14) . ?
B3 H3B 1.116(14) . ?
B3 H3C 1.118(14) . ?
B3 H3D 1.103(14) . ?
B4 H4A 1.110(14) . ?
B4 H4B 1.107(13) . ?
B4 H4C 1.112(13) . ?
B4 H4D 1.116(14) . ?
B5 H5A 1.109(14) . ?
B5 H5B 1.127(14) . ?
B5 H5C 1.125(14) . ?
B5 H5D 1.088(14) . ?
B6 H6D 1.112(14) . ?
B6 H6E 1.108(14) . ?
B6 H6F 1.109(14) . ?
B6 H6G 1.112(14) . ?
B7 H7D 1.118(14) . ?
B7 H7E 1.114(14) . ?
B7 H7F 1.124(14) . ?
B7 H7G 1.091(14) . ?
B8 H8D 1.103(14) . ?
B8 H8E 1.116(14) . ?
B8 H8F 1.118(14) . ?
B8 H8G 1.106(14) . ?

loop_
_geom_torsion_atom_site_label_1
_geom_torsion_atom_site_label_2
_geom_torsion_atom_site_label_3
_geom_torsion_atom_site_label_4
_geom_torsion
_geom_torsion_site_symmetry_1
_geom_torsion_site_symmetry_2
_geom_torsion_site_symmetry_3
_geom_torsion_site_symmetry_4
_geom_torsion_publ_flag
Y1 C1 C2 C3 -67.7(2) . . . . ?
Y1 C1 C2 C7 115.3(3) . . . . ?
Y1 C1 C5 C4 67.6(2) . . . . ?
Y1 C1 C5 C10 -117.1(3) . . . . ?
Y1 C2 C3 C4 -66.9(2) . . . . ?
Y1 C2 C3 C8 118.6(3) . . . . ?
Y1 C3 C4 C5 -66.1(2) . . . . ?
Y1 C3 C4 C9 117.9(3) . . . . ?
Y1 C4 C5 C1 -67.0(2) . . . . ?
Y1 C4 C5 C10 117.8(3) . . . . ?
Y2 C11 C12 C13 -66.04(19) . . . . ?
Y2 C11 C12 C17 119.5(3) . . . . ?
Y2 C11 C15 C14 66.63(19) . . . . ?
Y2 C11 C15 C20 -117.5(3) . . . . ?
Y2 C12 C13 C14 -67.00(19) . . . . ?
Y2 C12 C13 C18 116.1(3) . . . . ?
Y2 C13 C14 C15 -67.38(19) . . . . ?
Y2 C13 C14 C19 118.3(3) . . . . ?
Y2 C14 C15 C11 -67.21(19) . . . . ?
Y2 C14 C15 C20 116.9(3) . . . . ?
Y3 C21 C22 C23 -67.66(19) . . . . ?
Y3 C21 C22 C27 119.4(3) . . . . ?
Y3 C21 C25 C24 68.2(2) . . . . ?
Y3 C21 C25 C30 -117.1(3) . . . . ?
Y3 C22 C23 C24 -66.36(19) . . . . ?
Y3 C22 C23 C28 117.3(3) . . . . ?
Y3 C23 C24 C25 -65.6(2) . . . . ?
Y3 C23 C24 C29 121.2(3) . . . . ?
Y3 C24 C25 C21 -66.7(2) . . . . ?
Y3 C24 C25 C30 118.5(3) . . . . ?
Y4 C31 C32 C33 -65.64(19) . . . . ?
Y4 C31 C32 C37 120.4(3) . . . . ?
Y4 C31 C35 C34 65.6(2) . . . . ?
Y4 C31 C35 C40 -120.0(3) . . . . ?
Y4 C32 C33 C34 -67.59(19) . . . . ?
Y4 C32 C33 C38 116.3(3) . . . . ?
Y4 C33 C34 C35 -68.3(2) . . . . ?
Y4 C33 C34 C39 116.9(3) . . . . ?
Y4 C34 C35 C31 -66.8(2) . . . . ?
Y4 C34 C35 C40 118.9(3) . . . . ?
C1 C2 C3 Y1 67.3(2) . . . . ?
C1 C2 C3 C4 0.4(3) . . . . ?
C1 C2 C3 C8 -174.2(3) . . . . ?
C2 C1 C5 Y1 -66.7(2) . . . . ?
C2 C1 C5 C4 0.8(3) . . . . ?
C2 C1 C5 C10 176.1(3) . . . . ?
C2 C3 C4 Y1 66.2(2) . . . . ?
C2 C3 C4 C5 0.1(3) . . . . ?
C2 C3 C4 C9 -175.9(3) . . . . ?
C3 C4 C5 Y1 66.4(2) . . . . ?
C3 C4 C5 C1 -0.6(3) . . . . ?
C3 C4 C5 C10 -175.8(3) . . . . ?
C5 C1 C2 Y1 67.0(2) . . . . ?
C5 C1 C2 C3 -0.7(3) . . . . ?
C5 C1 C2 C7 -177.6(3) . . . . ?
C6 C1 C2 Y1 -117.7(3) . . . . ?
C6 C1 C2 C3 174.5(3) . . . . ?
C6 C1 C2 C7 -2.4(5) . . . . ?
C6 C1 C5 Y1 118.0(3) . . . . ?
C6 C1 C5 C4 -174.5(3) . . . . ?
C6 C1 C5 C10 0.9(5) . . . . ?
C7 C2 C3 Y1 -115.8(3) . . . . ?
C7 C2 C3 C4 177.3(3) . . . . ?
C7 C2 C3 C8 2.7(5) . . . . ?
C8 C3 C4 Y1 -119.3(3) . . . . ?
C8 C3 C4 C5 174.7(3) . . . . ?
C8 C3 C4 C9 -1.4(5) . . . . ?
C9 C4 C5 Y1 -117.7(3) . . . . ?
C9 C4 C5 C1 175.4(3) . . . . ?
C9 C4 C5 C10 0.1(5) . . . . ?
C11 C12 C13 Y2 66.71(19) . . . . ?
C11 C12 C13 C14 -0.3(3) . . . . ?
C11 C12 C13 C18 -177.2(3) . . . . ?
C12 C11 C15 Y2 -66.67(19) . . . . ?
C12 C11 C15 C14 0.0(3) . . . . ?
C12 C11 C15 C20 175.8(3) . . . . ?
C12 C13 C14 Y2 67.65(19) . . . . ?
C12 C13 C14 C15 0.3(3) . . . . ?
C12 C13 C14 C19 -174.0(3) . . . . ?
C13 C14 C15 Y2 67.07(19) . . . . ?
C13 C14 C15 C11 -0.1(3) . . . . ?
C13 C14 C15 C20 -176.1(3) . . . . ?
C15 C11 C12 Y2 66.3(2) . . . . ?
C15 C11 C12 C13 0.2(3) . . . . ?
C15 C11 C12 C17 -174.3(3) . . . . ?
C16 C11 C12 Y2 -117.8(3) . . . . ?
C16 C11 C12 C13 176.2(3) . . . . ?
C16 C11 C12 C17 1.7(5) . . . . ?
C16 C11 C15 Y2 117.4(3) . . . . ?
C16 C11 C15 C14 -176.0(3) . . . . ?
C16 C11 C15 C20 -0.1(5) . . . . ?
C17 C12 C13 Y2 -118.9(3) . . . . ?
C17 C12 C13 C14 174.1(3) . . . . ?
C17 C12 C13 C18 -2.8(5) . . . . ?
C18 C13 C14 Y2 -115.4(3) . . . . ?
C18 C13 C14 C15 177.2(3) . . . . ?
C18 C13 C14 C19 2.9(5) . . . . ?
C19 C14 C15 Y2 -118.7(3) . . . . ?
C19 C14 C15 C11 174.1(3) . . . . ?
C19 C14 C15 C20 -1.8(5) . . . . ?
C21 C22 C23 Y3 66.06(19) . . . . ?
C21 C22 C23 C24 -0.3(3) . . . . ?
C21 C22 C23 C28 -176.7(3) . . . . ?
C22 C21 C25 Y3 -68.31(19) . . . . ?
C22 C21 C25 C24 -0.1(3) . . . . ?
C22 C21 C25 C30 174.6(3) . . . . ?
C22 C23 C24 Y3 65.81(19) . . . . ?
C22 C23 C24 C25 0.2(3) . . . . ?
C22 C23 C24 C29 -173.0(3) . . . . ?
C23 C24 C25 Y3 66.65(19) . . . . ?
C23 C24 C25 C21 -0.1(3) . . . . ?
C23 C24 C25 C30 -174.8(3) . . . . ?
C25 C21 C22 Y3 67.90(19) . . . . ?
C25 C21 C22 C23 0.2(3) . . . . ?
C25 C21 C22 C27 -172.7(3) . . . . ?
C26 C21 C22 Y3 -115.7(3) . . . . ?
C26 C21 C22 C23 176.6(3) . . . . ?
C26 C21 C22 C27 3.6(5) . . . . ?
C26 C21 C25 Y3 115.3(3) . . . . ?
C26 C21 C25 C24 -176.5(3) . . . . ?
C26 C21 C25 C30 -1.8(5) . . . . ?
C27 C22 C23 Y3 -120.8(3) . . . . ?
C27 C22 C23 C24 172.8(3) . . . . ?
C27 C22 C23 C28 -3.5(4) . . . . ?
C28 C23 C24 Y3 -117.9(3) . . . . ?
C28 C23 C24 C25 176.6(3) . . . . ?
C28 C23 C24 C29 3.3(5) . . . . ?
C29 C24 C25 Y3 -120.1(3) . . . . ?
C29 C24 C25 C21 173.1(3) . . . . ?
C29 C24 C25 C30 -1.6(5) . . . . ?
C31 C32 C33 Y4 66.99(19) . . . . ?
C31 C32 C33 C34 -0.6(3) . . . . ?
C31 C32 C33 C38 -176.7(3) . . . . ?
C32 C31 C35 Y4 -66.44(19) . . . . ?
C32 C31 C35 C34 -0.8(3) . . . . ?
C32 C31 C35 C40 173.6(3) . . . . ?
C32 C33 C34 Y4 68.39(19) . . . . ?
C32 C33 C34 C35 0.1(3) . . . . ?
C32 C33 C34 C39 -174.7(3) . . . . ?
C33 C34 C35 Y4 67.2(2) . . . . ?
C33 C34 C35 C31 0.4(3) . . . . ?
C33 C34 C35 C40 -173.9(3) . . . . ?
C35 C31 C32 Y4 66.5(2) . . . . ?
C35 C31 C32 C33 0.9(3) . . . . ?
C35 C31 C32 C37 -173.1(3) . . . . ?
C36 C31 C32 Y4 -118.3(3) . . . . ?
C36 C31 C32 C33 176.0(3) . . . . ?
C36 C31 C32 C37 2.1(5) . . . . ?
C36 C31 C35 Y4 118.5(3) . . . . ?
C36 C31 C35 C34 -175.9(3) . . . . ?
C36 C31 C35 C40 -1.5(5) . . . . ?
C37 C32 C33 Y4 -119.1(3) . . . . ?
C37 C32 C33 C34 173.3(3) . . . . ?
C37 C32 C33 C38 -2.8(5) . . . . ?
C38 C33 C34 Y4 -115.5(3) . . . . ?
C38 C33 C34 C35 176.2(3) . . . . ?
C38 C33 C34 C39 1.4(5) . . . . ?
C39 C34 C35 Y4 -117.9(3) . . . . ?
C39 C34 C35 C31 175.3(3) . . . . ?
C39 C34 C35 C40 1.0(5) . . . . ?

loop_
_exptl_oxdiff_crystal_face_indexfrac_h
_exptl_oxdiff_crystal_face_indexfrac_k
_exptl_oxdiff_crystal_face_indexfrac_l
_exptl_oxdiff_crystal_face_x
_exptl_oxdiff_crystal_face_y
_exptl_oxdiff_crystal_face_z
8.0001 -1.9992 5.9999 -0.2714 0.8816 0.3329
-8.0001 1.9992 -5.9999 0.2714 -0.8816 -0.3329
7.0001 6.0010 5.9998 -0.2698 0.9317 -0.2400
-7.0001 -6.0010 -5.9998 0.2698 -0.9317 0.2400
1.9999 14.0000 -2.0001 0.3374 0.2922 -0.9303
-1.9999 -14.0000 2.0001 -0.3374 -0.2922 0.9303
9.9999 -3.0003 -2.9999 0.6555 0.6053 0.4086
-9.9999 3.0003 2.9999 -0.6555 -0.6053 -0.4086
1.0002 -5.9990 8.9999 -0.8464 0.4010 0.4710
-1.0002 5.9990 -8.9999 0.8464 -0.4010 -0.4710
1.0001 7.0012 7.9998 -0.6861 0.5648 -0.4292
-1.0001 -7.0012 -7.9998 0.6861 -0.5648 0.4292
